data_2011216
loop_
_publ_author_name
'Leverd, Pascal C.'
'Weber, Dirk'
'Habicher, Wolf D.'
'Nierlich, Martine'

_publ_section_title
;
 Inclusion of HNEt~3~^+^ in an acyclic tetraphenolate
;
_journal_issue 8
_journal_name_full 'Acta Crystallographica Section C'
_journal_page_first 997
_journal_page_last 998
_journal_paper_doi 10.1107/S0108270100006582
_journal_volume 56
_journal_year 2000
_chemical_formula_moiety 'C6 H16 N + , C39 H47 O4 - , C2 H3 N'
_chemical_formula_sum 'C47 H66 N2 O4'
_chemical_formula_weight 723.02
_chemical_name_systematic
;
 ?
;
_space_group_IT_number 14
_symmetry_cell_setting monoclinic
_symmetry_space_group_name_Hall '-P 2yn'
_symmetry_space_group_name_H-M 'P 1 21/n 1'
_audit_creation_method SHELXL-97
_cell_angle_alpha 90.00
_cell_angle_beta 106.75(3)
_cell_angle_gamma 90.00
_cell_formula_units_Z 4
_cell_length_a 16.024(3)
_cell_length_b 17.073(3)
_cell_length_c 16.067(3)
_cell_measurement_reflns_used all
_cell_measurement_temperature 100(2)
_cell_measurement_theta_max 26.37
_cell_measurement_theta_min 2.73
_cell_volume 4209.1(15)
_computing_cell_refinement DENZO
_computing_data_collection 'DENZO (Otwinowski & Minor, 1997)'
_computing_data_reduction DENZO
_computing_molecular_graphics 'SHELXTL (Bruker, 1997)'
_computing_publication_material SHELXTL
_computing_structure_refinement 'SHELXL97 (Sheldrick, 1997)'
_computing_structure_solution 'SHELXS97 (Sheldrick, 1990)'
_diffrn_ambient_temperature 100(2)
_diffrn_measured_fraction_theta_full .986
_diffrn_measured_fraction_theta_max .986
_diffrn_measurement_device_type 'Nonius CCD'
_diffrn_measurement_method \w-scans
_diffrn_radiation_monochromator graphite
_diffrn_radiation_source 'fine-focus sealed tube'
_diffrn_radiation_type MoK\a
_diffrn_radiation_wavelength .71073
_diffrn_reflns_av_R_equivalents .0459
_diffrn_reflns_av_sigmaI/netI .0680
_diffrn_reflns_limit_h_max 19
_diffrn_reflns_limit_h_min 0
_diffrn_reflns_limit_k_max 21
_diffrn_reflns_limit_k_min -21
_diffrn_reflns_limit_l_max 18
_diffrn_reflns_limit_l_min -20
_diffrn_reflns_number 15352
_diffrn_reflns_theta_full 26.37
_diffrn_reflns_theta_max 26.37
_diffrn_reflns_theta_min 2.73
_diffrn_standards_decay_% 0
_exptl_absorpt_coefficient_mu .071
_exptl_absorpt_correction_type none
_exptl_crystal_colour colourless
_exptl_crystal_density_diffrn 1.141
_exptl_crystal_density_meas ?
_exptl_crystal_description block
_exptl_crystal_F_000 1576
_exptl_crystal_size_max .2
_exptl_crystal_size_mid .2
_exptl_crystal_size_min .15
_refine_diff_density_max .192
_refine_diff_density_min -.192
_refine_ls_extinction_method none
_refine_ls_goodness_of_fit_ref .997
_refine_ls_hydrogen_treatment mixed
_refine_ls_matrix_type full
_refine_ls_number_parameters 508
_refine_ls_number_reflns 8472
_refine_ls_number_restraints 0
_refine_ls_restrained_S_all .997
_refine_ls_R_factor_all .0906
_refine_ls_R_factor_gt .0508
_refine_ls_shift/su_max <0.001
_refine_ls_shift/su_mean .000
_refine_ls_structure_factor_coef Fsqd
_refine_ls_weighting_details 'calc w = 1/[\s^2^(Fo^2^)+(0.0501P)^2^+0.8636P] where P=(Fo^2^+2Fc^2^)/3'
_refine_ls_weighting_scheme calc
_refine_ls_wR_factor_ref .1230
_reflns_number_gt 5631
_reflns_number_total 8472
_reflns_threshold_expression I>2\s(I)
_cod_data_source_file gs1087.cif
_cod_data_source_block I
_cod_depositor_comments
;
The following automatic conversions were performed:

'_exptl_crystal_density_meas' value 'not measured' was changed to '?'
- the value is perceived as not measured.

Automatic conversion script
Id: cif_fix_values 3008 2015-01-20 13:52:24Z robertas 
;
_cod_original_sg_symbol_H-M 'P 21/n'
_cod_database_code 2011216

loop_
_symmetry_equiv_pos_as_xyz
'x, y, z'
'-x+1/2, y+1/2, -z+1/2'
'-x, -y, -z'
'x-1/2, -y-1/2, z-1/2'

loop_
_atom_site_label
_atom_site_fract_x
_atom_site_fract_y
_atom_site_fract_z
_atom_site_U_iso_or_equiv
_atom_site_adp_type
_atom_site_calc_flag
_atom_site_refinement_flags
_atom_site_occupancy
_atom_site_disorder_assembly
_atom_site_disorder_group
_atom_site_type_symbol
O1 .32625(10) .12633(7) .55719(8) .0313(3) Uani d . 1 . . O
O2 .28551(8) .20731(7) .40769(8) .0257(3) Uani d . 1 . . O
O3 .28826(8) .19770(6) .25329(7) .0211(3) Uani d . 1 . . O
O4 .43541(9) .28074(7) .29659(8) .0275(3) Uani d . 1 . . O
C11 .32510(12) .16343(10) .63245(11) .0222(4) Uani d . 1 . . C
C12 .32054(11) .11636(10) .70262(11) .0223(4) Uani d . 1 . . C
C13 .32214(13) .15443(11) .77964(12) .0285(4) Uani d . 1 . . C
H13A .3196 .1243 .8271 .034 Uiso calc R 1 . . H
C14 .32738(14) .23598(11) .78903(12) .0323(5) Uani d . 1 . . C
C15 .33020(13) .27982(11) .71751(12) .0303(4) Uani d . 1 . . C
H15A .3336 .3341 .7225 .036 Uiso calc R 1 . . H
C16 .32821(12) .24578(10) .63875(11) .0231(4) Uani d . 1 . . C
C17 .32661(12) .29687(10) .56090(11) .0249(4) Uani d . 1 . . C
H17A .3439 .3497 .5809 .030 Uiso calc R 1 . . H
H17B .3690 .2770 .5335 .030 Uiso calc R 1 . . H
C18 .33149(19) .27309(14) .87532(14) .0539(7) Uani d . 1 . . C
H18A .3609 .2385 .9215 .081 Uiso calc R 1 . . H
H18B .2734 .2827 .8784 .081 Uiso calc R 1 . . H
H18C .3627 .3217 .8809 .081 Uiso calc R 1 . . H
C19 .31458(13) .02651(11) .69526(12) .0285(4) Uani d . 1 . . C
C19A .30778(15) -.01189(12) .77920(13) .0383(5) Uani d . 1 . . C
H19A .2562 .0064 .7920 .057 Uiso calc R 1 . . H
H19B .3581 .0015 .8262 .057 Uiso calc R 1 . . H
H19C .3048 -.0677 .7720 .057 Uiso calc R 1 . . H
C19B .39693(16) -.00555(12) .67726(15) .0432(6) Uani d . 1 . . C
H19D .4010 .0145 .6227 .065 Uiso calc R 1 . . H
H19E .3942 -.0617 .6748 .065 Uiso calc R 1 . . H
H19F .4472 .0104 .7229 .065 Uiso calc R 1 . . H
C19C .23348(16) .00258(13) .62246(15) .0494(6) Uani d . 1 . . C
H19G .1822 .0194 .6368 .074 Uiso calc R 1 . . H
H19H .2324 -.0533 .6160 .074 Uiso calc R 1 . . H
H19I .2351 .0267 .5690 .074 Uiso calc R 1 . . H
C21 .21966(12) .25387(10) .41832(11) .0219(4) Uani d . 1 . . C
C22 .23800(12) .29970(10) .49399(11) .0226(4) Uani d . 1 . . C
C23 .17275(13) .34865(10) .50564(12) .0258(4) Uani d . 1 . . C
H23A .1843 .3797 .5552 .031 Uiso calc R 1 . . H
C24 .09038(13) .35234(11) .44490(12) .0282(4) Uani d . 1 . . C
C25 .07421(13) .30441(10) .37202(12) .0264(4) Uani d . 1 . . C
H25A .0194 .3058 .3315 .032 Uiso calc R 1 . . H
C26 .13730(12) .25436(10) .35764(11) .0212(4) Uani d . 1 . . C
C27 .11637(12) .20294(10) .27688(11) .0245(4) Uani d . 1 . . C
H27A .1481 .1541 .2913 .029 Uiso calc R 1 . . H
H27B .0547 .1907 .2599 .029 Uiso calc R 1 . . H
C28 .02158(14) .40659(13) .45894(14) .0402(5) Uani d . 1 . . C
H28A .0426 .4311 .5149 .060 Uiso calc R 1 . . H
H28B -.0302 .3772 .4564 .060 Uiso calc R 1 . . H
H28C .0085 .4461 .4145 .060 Uiso calc R 1 . . H
C31 .22443(12) .23644(9) .19300(11) .0199(4) Uani d . 1 . . C
C32 .13873(12) .23980(10) .19998(11) .0212(4) Uani d . 1 . . C
C33 .07487(12) .27958(10) .13676(11) .0247(4) Uani d . 1 . . C
H33A .0186 .2820 .1420 .030 Uiso calc R 1 . . H
C34 .09231(12) .31590(10) .06603(12) .0260(4) Uani d . 1 . . C
C35 .17751(12) .31242(10) .06109(11) .0242(4) Uani d . 1 . . C
H35A .1906 .3366 .0145 .029 Uiso calc R 1 . . H
C36 .24386(12) .27420(9) .12298(11) .0207(4) Uani d . 1 . . C
C37 .33612(12) .27597(10) .11588(11) .0229(4) Uani d . 1 . . C
H37A .3336 .2752 .0548 .027 Uiso calc R 1 . . H
H37B .3659 .2287 .1422 .027 Uiso calc R 1 . . H
C38 .02127(13) .35581(12) -.00416(13) .0361(5) Uani d . 1 . . C
H38A -.0172 .3832 .0219 .054 Uiso calc R 1 . . H
H38B -.0111 .3172 -.0440 .054 Uiso calc R 1 . . H
H38C .0470 .3924 -.0349 .054 Uiso calc R 1 . . H
C41 .43774(12) .34478(10) .24627(11) .0225(4) Uani d . 1 . . C
C42 .38952(11) .34635(10) .15836(11) .0220(4) Uani d . 1 . . C
C43 .39326(12) .41272(10) .10948(12) .0251(4) Uani d . 1 . . C
H43A .3607 .4139 .0513 .030 Uiso calc R 1 . . H
C44 .44384(13) .47724(10) .14446(12) .0276(4) Uani d . 1 . . C
C45 .49240(12) .47294(10) .23148(12) .0266(4) Uani d . 1 . . C
H45A .5271 .5155 .2557 .032 Uiso calc R 1 . . H
C46 .49189(12) .40814(11) .28446(12) .0247(4) Uani d . 1 . . C
C47 .55121(13) .40428(12) .37861(12) .0304(4) Uani d . 1 . . C
C47A .49863(15) .38958(13) .44372(13) .0397(5) Uani d . 1 . . C
H47A .5377 .3865 .5015 .060 Uiso calc R 1 . . H
H47B .4671 .3412 .4296 .060 Uiso calc R 1 . . H
H47C .4583 .4318 .4406 .060 Uiso calc R 1 . . H
C47B .60091(15) .48141(13) .40571(14) .0411(5) Uani d . 1 . . C
H47D .6352 .4781 .4654 .062 Uiso calc R 1 . . H
H47E .5601 .5238 .3989 .062 Uiso calc R 1 . . H
H47F .6385 .4906 .3697 .062 Uiso calc R 1 . . H
C47C .61828(14) .33849(13) .38518(14) .0399(5) Uani d . 1 . . C
H47G .6549 .3347 .4440 .060 Uiso calc R 1 . . H
H47H .6534 .3500 .3474 .060 Uiso calc R 1 . . H
H47I .5884 .2897 .3683 .060 Uiso calc R 1 . . H
C48 .44711(15) .54927(12) .09064(14) .0386(5) Uani d . 1 . . C
H48A .4953 .5816 .1209 .058 Uiso calc R 1 . . H
H48B .3938 .5782 .0811 .058 Uiso calc R 1 . . H
H48C .4543 .5337 .0357 .058 Uiso calc R 1 . . H
N1 .18773(10) .54503(9) .26795(10) .0233(3) Uani d . 1 . . N
C1 .27162(12) .50116(10) .30186(12) .0263(4) Uani d . 1 . . C
H1AA .3043 .5237 .3571 .032 Uiso calc R 1 . . H
H1AB .3060 .5075 .2616 .032 Uiso calc R 1 . . H
C2 .25848(14) .41482(11) .31432(14) .0335(5) Uani d . 1 . . C
H2A1 .3141 .3899 .3369 .050 Uiso calc R 1 . . H
H2A2 .2281 .3917 .2595 .050 Uiso calc R 1 . . H
H2A3 .2248 .4081 .3545 .050 Uiso calc R 1 . . H
C3 .13098(13) .54373(11) .32795(12) .0279(4) Uani d . 1 . . C
H1BA .1073 .4915 .3279 .033 Uiso calc R 1 . . H
H1BB .0825 .5793 .3057 .033 Uiso calc R 1 . . H
C4 .17847(14) .56660(12) .42072(13) .0338(5) Uani d . 1 . . C
H2B1 .2150 .5241 .4488 .051 Uiso calc R 1 . . H
H2B2 .1368 .5781 .4516 .051 Uiso calc R 1 . . H
H2B3 .2137 .6121 .4205 .051 Uiso calc R 1 . . H
C5 .13507(13) .51849(11) .17922(12) .0292(4) Uani d . 1 . . C
H1CA .0863 .5540 .1579 .035 Uiso calc R 1 . . H
H1CB .1116 .4669 .1841 .035 Uiso calc R 1 . . H
C6 .18634(15) .51513(11) .11391(13) .0364(5) Uani d . 1 . . C
H2C1 .1473 .5064 .0569 .055 Uiso calc R 1 . . H
H2C2 .2277 .4731 .1286 .055 Uiso calc R 1 . . H
H2C3 .2166 .5638 .1146 .055 Uiso calc R 1 . . H
N2 .03583(14) .32827(12) .66329(16) .0591(6) Uani d . 1 . . N
C7 .09630(15) .19802(12) .62241(17) .0457(6) Uani d . 1 . . C
H1A .0637 .1550 .6358 .069 Uiso calc R 1 . . H
H1B .1566 .1926 .6547 .069 Uiso calc R 1 . . H
H1C .0908 .1980 .5613 .069 Uiso calc R 1 . . H
C8 .06287(15) .27073(13) .64570(15) .0414(5) Uani d . 1 . . C
H3 .2028(14) .5996(13) .2598(14) .046(6) Uiso d . 1 . . H
H1 .3161(19) .1622(17) .5088(19) .086(10) Uiso d . 1 . . H
H4 .3804(17) .2501(14) .2718(15) .058(7) Uiso d . 1 . . H
H2 .2845(16) .2030(14) .3426(17) .062(7) Uiso d . 1 . . H

loop_
_atom_site_aniso_label
_atom_site_aniso_U_11
_atom_site_aniso_U_22
_atom_site_aniso_U_33
_atom_site_aniso_U_12
_atom_site_aniso_U_13
_atom_site_aniso_U_23
O1 .0520(9) .0244(7) .0188(7) .0055(6) .0123(6) -.0007(6)
O2 .0291(8) .0289(7) .0210(7) .0093(5) .0102(6) .0019(6)
O3 .0247(7) .0201(6) .0186(6) .0032(5) .0062(5) .0015(5)
O4 .0287(8) .0296(7) .0224(7) -.0043(6) .0043(6) .0053(6)
C11 .0214(10) .0260(9) .0191(9) .0031(7) .0056(7) -.0026(8)
C12 .0181(9) .0266(9) .0215(9) .0028(7) .0048(7) .0002(8)
C13 .0314(11) .0350(10) .0198(9) .0054(8) .0088(8) .0050(8)
C14 .0425(13) .0341(10) .0207(10) .0064(9) .0097(9) -.0034(8)
C15 .0376(12) .0281(10) .0249(10) .0015(8) .0084(9) -.0050(8)
C16 .0207(10) .0272(9) .0216(9) .0000(7) .0065(8) -.0009(8)
C17 .0271(11) .0236(9) .0246(10) -.0018(8) .0086(8) -.0004(8)
C18 .093(2) .0430(13) .0291(12) .0112(13) .0235(13) -.0037(10)
C19 .0322(11) .0260(10) .0254(10) .0015(8) .0052(8) .0036(8)
C19A .0463(14) .0321(11) .0396(12) .0005(10) .0173(11) .0092(10)
C19B .0614(16) .0332(11) .0424(13) .0181(11) .0268(12) .0117(10)
C19C .0564(16) .0328(11) .0461(14) -.0129(11) -.0055(12) .0051(11)
C21 .0265(10) .0184(8) .0234(9) .0046(7) .0112(8) .0043(7)
C22 .0290(10) .0185(8) .0220(9) -.0007(7) .0100(8) .0033(7)
C23 .0366(12) .0210(9) .0231(9) .0039(8) .0138(9) -.0006(8)
C24 .0326(11) .0271(9) .0278(10) .0074(8) .0135(9) .0047(8)
C25 .0251(10) .0298(10) .0253(10) .0031(8) .0088(8) .0040(8)
C26 .0254(10) .0207(8) .0204(9) -.0008(7) .0110(8) .0015(7)
C27 .0237(10) .0246(9) .0261(10) -.0026(8) .0088(8) .0006(8)
C28 .0413(13) .0436(12) .0383(12) .0153(10) .0155(10) -.0022(10)
C31 .0231(10) .0175(8) .0178(9) .0001(7) .0039(7) -.0035(7)
C32 .0253(10) .0199(8) .0191(9) -.0039(7) .0078(8) -.0038(7)
C33 .0220(10) .0256(9) .0255(9) -.0025(7) .0055(8) -.0030(8)
C34 .0259(11) .0252(9) .0243(10) -.0003(8) .0030(8) -.0005(8)
C35 .0289(11) .0235(9) .0200(9) -.0027(8) .0066(8) -.0003(7)
C36 .0255(10) .0190(8) .0180(9) -.0013(7) .0068(7) -.0049(7)
C37 .0265(10) .0252(9) .0185(9) -.0007(7) .0089(8) -.0015(7)
C38 .0287(12) .0439(12) .0331(11) .0022(9) .0049(9) .0100(10)
C41 .0239(10) .0235(9) .0229(9) .0011(7) .0111(8) .0021(8)
C42 .0198(9) .0264(9) .0214(9) .0004(7) .0085(8) -.0017(7)
C43 .0263(10) .0285(9) .0213(9) .0016(8) .0080(8) .0016(8)
C44 .0307(11) .0256(9) .0292(10) .0019(8) .0128(9) .0034(8)
C45 .0277(11) .0252(9) .0287(10) -.0051(8) .0108(8) -.0034(8)
C46 .0230(10) .0299(10) .0219(9) -.0008(8) .0077(8) -.0049(8)
C47 .0279(11) .0379(11) .0233(10) -.0066(9) .0042(8) -.0030(8)
C47A .0428(13) .0534(13) .0219(10) -.0100(11) .0076(9) -.0048(10)
C47B .0393(13) .0492(13) .0314(11) -.0115(10) .0050(10) -.0095(10)
C47C .0327(12) .0469(12) .0344(12) .0012(10) .0005(10) .0016(10)
C48 .0484(14) .0330(11) .0362(12) -.0035(10) .0151(10) .0045(10)
N1 .0226(9) .0210(7) .0251(8) -.0004(6) .0051(7) .0016(7)
C1 .0244(10) .0266(9) .0287(10) .0019(8) .0087(8) .0030(8)
C2 .0378(12) .0278(10) .0391(12) .0080(9) .0178(10) .0067(9)
C3 .0250(11) .0274(9) .0332(11) .0026(8) .0116(9) -.0004(8)
C4 .0382(12) .0347(11) .0305(11) .0011(9) .0132(9) -.0008(9)
C5 .0322(11) .0265(9) .0249(10) .0006(8) .0016(8) -.0006(8)
C6 .0546(15) .0267(10) .0276(11) -.0017(9) .0114(10) -.0013(9)
N2 .0545(14) .0483(12) .0863(17) -.0048(10) .0390(13) -.0082(12)
C7 .0359(13) .0406(12) .0664(16) .0033(10) .0241(12) .0072(12)
C8 .0317(13) .0416(12) .0556(15) -.0057(10) .0201(11) .0012(11)

loop_
_atom_type_symbol
_atom_type_description
_atom_type_scat_dispersion_real
_atom_type_scat_dispersion_imag
_atom_type_scat_source
C C .0033 .0016 'International Tables Vol C Tables 4.2.6.8 and 6.1.1.4'
H H .0000 .0000 'International Tables Vol C Tables 4.2.6.8 and 6.1.1.4'
N N .0061 .0033 'International Tables Vol C Tables 4.2.6.8 and 6.1.1.4'
O O .0106 .0060 'International Tables Vol C Tables 4.2.6.8 and 6.1.1.4'

loop_
_geom_angle_atom_site_label_1
_geom_angle_atom_site_label_2
_geom_angle_atom_site_label_3
_geom_angle
O1 C11 C12 117.48(15)
O1 C11 C16 121.02(16)
C12 C11 C16 121.49(16)
C13 C12 C11 117.08(16)
C13 C12 C19 121.23(16)
C11 C12 C19 121.69(15)
C12 C13 C14 123.04(17)
C15 C14 C13 117.64(17)
C15 C14 C18 122.22(18)
C13 C14 C18 120.13(18)
C14 C15 C16 122.33(18)
C15 C16 C11 118.38(17)
C15 C16 C17 120.14(16)
C11 C16 C17 121.45(16)
C22 C17 C16 113.12(15)
C19B C19 C19A 107.29(16)
C19B C19 C19C 110.36(18)
C19A C19 C19C 107.35(17)
C19B C19 C12 109.44(16)
C19A C19 C12 112.18(16)
C19C C19 C12 110.16(16)
O2 C21 C26 121.53(16)
O2 C21 C22 117.04(16)
C26 C21 C22 121.41(16)
C23 C22 C21 118.23(17)
C23 C22 C17 120.68(16)
C21 C22 C17 121.09(16)
C22 C23 C24 121.83(17)
C25 C24 C23 118.06(17)
C25 C24 C28 121.43(18)
C23 C24 C28 120.51(18)
C24 C25 C26 122.20(18)
C25 C26 C21 118.22(16)
C25 C26 C27 120.21(17)
C21 C26 C27 121.57(16)
C32 C27 C26 114.15(14)
O3 C31 C36 119.85(16)
O3 C31 C32 120.83(15)
C36 C31 C32 119.32(16)
C33 C32 C31 119.28(16)
C33 C32 C27 119.95(16)
C31 C32 C27 120.74(16)
C34 C33 C32 122.30(17)
C35 C34 C33 117.31(17)
C35 C34 C38 121.08(17)
C33 C34 C38 121.59(17)
C36 C35 C34 122.65(17)
C35 C36 C31 119.13(17)
C35 C36 C37 119.86(15)
C31 C36 C37 120.98(16)
C36 C37 C42 114.67(14)
O4 C41 C42 120.70(16)
O4 C41 C46 118.30(16)
C42 C41 C46 120.98(16)
C43 C42 C41 118.96(16)
C43 C42 C37 120.11(16)
C41 C42 C37 120.90(16)
C44 C43 C42 122.27(17)
C43 C44 C45 117.21(17)
C43 C44 C48 121.76(18)
C45 C44 C48 121.03(17)
C44 C45 C46 123.63(17)
C45 C46 C41 116.92(17)
C45 C46 C47 121.49(16)
C41 C46 C47 121.51(16)
C47B C47 C47C 108.18(17)
C47B C47 C46 111.41(16)
C47C C47 C46 108.69(16)
C47B C47 C47A 106.71(16)
C47C C47 C47A 110.03(17)
C46 C47 C47A 111.76(16)
C1 N1 C5 113.21(14)
C1 N1 C3 113.87(14)
C5 N1 C3 109.02(14)
N1 C1 C2 113.05(16)
N1 C3 C4 113.66(16)
N1 C5 C6 113.71(16)
N2 C8 C7 179.3(3)

loop_
_geom_bond_atom_site_label_1
_geom_bond_atom_site_label_2
_geom_bond_site_symmetry_2
_geom_bond_distance
_geom_bond_publ_flag
O1 C11 . 1.370(2) ?
O2 C21 . 1.371(2) ?
O3 C31 . 1.360(2) ?
O4 C41 . 1.367(2) ?
C11 C12 . 1.403(2) ?
C11 C16 . 1.410(2) ?
C12 C13 . 1.391(2) ?
C12 C19 . 1.540(2) ?
C13 C14 . 1.400(3) ?
C14 C15 . 1.383(3) ?
C14 C18 . 1.508(3) ?
C15 C16 . 1.384(2) ?
C16 C17 . 1.519(2) ?
C17 C22 . 1.515(3) ?
C19 C19B . 1.531(3) ?
C19 C19A . 1.531(3) ?
C19 C19C . 1.532(3) ?
C21 C26 . 1.397(3) ?
C21 C22 . 1.404(2) ?
C22 C23 . 1.393(2) ?
C23 C24 . 1.399(3) ?
C24 C25 . 1.390(3) ?
C24 C28 . 1.506(3) ?
C25 C26 . 1.393(2) ?
C26 C27 . 1.522(2) ?
C27 C32 . 1.519(2) ?
C31 C36 . 1.407(2) ?
C31 C32 . 1.411(2) ?
C32 C33 . 1.393(3) ?
C33 C34 . 1.392(3) ?
C34 C35 . 1.392(3) ?
C34 C38 . 1.514(3) ?
C35 C36 . 1.391(3) ?
C36 C37 . 1.516(3) ?
C37 C42 . 1.518(2) ?
C41 C42 . 1.401(3) ?
C41 C46 . 1.412(2) ?
C42 C43 . 1.390(2) ?
C43 C44 . 1.387(3) ?
C44 C45 . 1.392(3) ?
C44 C48 . 1.513(3) ?
C45 C46 . 1.397(3) ?
C46 C47 . 1.539(3) ?
C47 C47B . 1.536(3) ?
C47 C47C . 1.537(3) ?
C47 C47A . 1.541(3) ?
N1 C1 . 1.498(2) ?
N1 C5 . 1.502(2) ?
N1 C3 . 1.504(2) ?
C1 C2 . 1.510(3) ?
C3 C4 . 1.516(3) ?
C5 C6 . 1.509(3) ?
N2 C8 . 1.142(3) ?
C7 C8 . 1.443(3) ?

loop_
_geom_hbond_atom_site_label_D
_geom_hbond_atom_site_label_H
_geom_hbond_atom_site_label_A
_geom_hbond_site_symmetry_A
_geom_hbond_distance_DH
_geom_hbond_distance_HA
_geom_hbond_distance_DA
_geom_hbond_angle_DHA
_geom_hbond_publ_flag
O1 H1 O2 1_555 .96(3) 1.74(3) 2.684(2) 166(2) yes
O2 H2 O3 1_555 1.04(3) 1.46(3) 2.499(2) 177(2) yes
O4 H4 O3 1_555 1.00(3) 1.68(3) 2.666(2) 167(2) yes
N1 H3 O3 2_555 .98(3) 1.70(3) 2.671(3) 170(2) yes

loop_
_cod_related_entry_id
_cod_related_entry_database
_cod_related_entry_code
1 ChemSpider 30652298
